data_7024411
loop_
_publ_author_name
'Mulyana, Yanyan'
'Poneti, Giordano'
'Moubaraki, Boujemaa'
'Murray, Keith S.'
'Abrahams, Brendan F.'
'Sorace, Lorenzo'
'Boskovic, Colette'

_publ_section_title
;
 Solvation effects on the valence tautomeric transition of a cobalt
 complex in the solid state
;
_journal_issue 20
_journal_name_full 'Dalton Transactions'
_journal_page_first 4757
_journal_paper_doi 10.1039/b916749h
_journal_volume 39
_journal_year 2010
_chemical_formula_sum 'C81 H105 Co2 N5 O8'
_chemical_formula_weight 1394.63
_chemical_name_systematic
;
?
;
_space_group_IT_number 14
_symmetry_cell_setting monoclinic
_symmetry_space_group_name_Hall '-P 2ybc'
_symmetry_space_group_name_H-M 'P 1 21/c 1'
_atom_sites_solution_hydrogens geom
_atom_sites_solution_primary direct
_atom_sites_solution_secondary difmap
_audit_creation_method SHELXL-97
_cell_angle_alpha 90.00
_cell_angle_beta 108.2730(10)
_cell_angle_gamma 90.00
_cell_formula_units_Z 2
_cell_length_a 16.759(2)
_cell_length_b 18.788(2)
_cell_length_c 12.5700(10)
_cell_measurement_temperature 200(2)
_cell_volume 3758.3(7)
_computing_structure_refinement 'SHELXL-97 (Sheldrick, 1997)'
_diffrn_ambient_temperature 200(2)
_diffrn_measured_fraction_theta_full 0.975
_diffrn_measured_fraction_theta_max 0.975
_diffrn_radiation_monochromator graphite
_diffrn_radiation_source 'fine-focus sealed tube'
_diffrn_radiation_type CuK\a
_diffrn_radiation_wavelength 1.54184
_diffrn_reflns_av_R_equivalents 0.0279
_diffrn_reflns_av_sigmaI/netI 0.0482
_diffrn_reflns_limit_h_max 15
_diffrn_reflns_limit_h_min -16
_diffrn_reflns_limit_k_max 17
_diffrn_reflns_limit_k_min -18
_diffrn_reflns_limit_l_max 12
_diffrn_reflns_limit_l_min -12
_diffrn_reflns_number 8936
_diffrn_reflns_theta_full 51.47
_diffrn_reflns_theta_max 51.47
_diffrn_reflns_theta_min 2.78
_exptl_absorpt_coefficient_mu 3.904
_exptl_absorpt_correction_T_max 0.5090
_exptl_absorpt_correction_T_min 0.2909
_exptl_absorpt_correction_type multi-scan
_exptl_absorpt_process_details SADABS
_exptl_crystal_colour 'dark green'
_exptl_crystal_density_diffrn 1.222
_exptl_crystal_density_method 'not measured'
_exptl_crystal_description block
_exptl_crystal_F_000 1476
_exptl_crystal_size_max 0.42
_exptl_crystal_size_mid 0.24
_exptl_crystal_size_min 0.20
_refine_diff_density_max 0.814
_refine_diff_density_min -0.352
_refine_diff_density_rms 0.055
_refine_ls_extinction_method none
_refine_ls_goodness_of_fit_ref 0.950
_refine_ls_hydrogen_treatment constr
_refine_ls_matrix_type full
_refine_ls_number_parameters 421
_refine_ls_number_reflns 3997
_refine_ls_number_restraints 0
_refine_ls_restrained_S_all 0.950
_refine_ls_R_factor_all 0.0711
_refine_ls_R_factor_gt 0.0483
_refine_ls_shift/su_max 0.000
_refine_ls_shift/su_mean 0.000
_refine_ls_structure_factor_coef Fsqd
_refine_ls_weighting_details 'calc w=1/[\s^2^(Fo^2^)+(0.0932P)^2^+0.0000P] where P=(Fo^2^+2Fc^2^)/3'
_refine_ls_weighting_scheme calc
_refine_ls_wR_factor_gt 0.1289
_refine_ls_wR_factor_ref 0.1364
_reflns_number_gt 2764
_reflns_number_total 3997
_reflns_threshold_expression >2sigma(I)
_cod_data_source_file b916749h.txt
_cod_data_source_block compound_1_py_200k
_cod_original_sg_symbol_H-M P2(1)/c
_cod_database_code 7024411

loop_
_symmetry_equiv_pos_as_xyz
'x, y, z'
'-x, y+1/2, -z+1/2'
'-x, -y, -z'
'x, -y-1/2, z-1/2'

loop_
_atom_site_label
_atom_site_type_symbol
_atom_site_fract_x
_atom_site_fract_y
_atom_site_fract_z
_atom_site_U_iso_or_equiv
_atom_site_adp_type
_atom_site_occupancy
_atom_site_symmetry_multiplicity
_atom_site_calc_flag
_atom_site_refinement_flags
_atom_site_disorder_assembly
_atom_site_disorder_group
C40 C 0.0162(4) 0.0787(4) 0.4917(5) 0.110(2) Uiso 0.50 1 d P . .
N40 N 0.0162(4) 0.0787(4) 0.4917(5) 0.110(2) Uiso 0.50 1 d P . .
C39 C 0.0556(4) 0.0431(4) 0.5870(6) 0.116(2) Uiso 1 1 d . . .
C41 C -0.0398(5) 0.0376(5) 0.3998(7) 0.134(3) Uiso 1 1 d . . .
C16A C 0.2181(12) 0.2372(8) 0.5990(18) 0.056(6) Uiso 0.41(3) 1 d P A 1
H16A H 0.2674 0.2295 0.6649 0.084 Uiso 0.41(3) 1 calc PR A 1
H16B H 0.1869 0.1926 0.5787 0.084 Uiso 0.41(3) 1 calc PR A 1
H16C H 0.1818 0.2734 0.6161 0.084 Uiso 0.41(3) 1 calc PR A 1
C16B C 0.1877(9) 0.2252(5) 0.5443(14) 0.063(4) Uiso 0.59(3) 1 d P A 2
H16D H 0.2174 0.2098 0.6211 0.094 Uiso 0.59(3) 1 calc PR A 2
H16E H 0.1650 0.1835 0.4979 0.094 Uiso 0.59(3) 1 calc PR A 2
H16F H 0.1417 0.2572 0.5447 0.094 Uiso 0.59(3) 1 calc PR A 2
Co1 Co 0.5000 0.0000 0.5000 0.0302(3) Uani 1 2 d S . .
Co2 Co 0.0000 0.0000 1.0000 0.0338(3) Uani 1 2 d S . .
O4 O 0.04313(16) -0.09001(13) 0.9809(2) 0.0381(7) Uani 1 1 d . . .
O1 O 0.51149(16) 0.09216(13) 0.4434(2) 0.0363(7) Uani 1 1 d . . .
O3 O 0.07981(16) 0.03963(14) 0.9404(2) 0.0368(7) Uani 1 1 d . . .
N1 N 0.5784(2) 0.02721(18) 0.6463(3) 0.0339(9) Uani 1 1 d . . .
O2 O 0.40892(16) 0.03885(14) 0.5407(2) 0.0376(7) Uani 1 1 d . . .
C2 C 0.3970(2) 0.1064(2) 0.5088(3) 0.0321(10) Uani 1 1 d . . .
C8 C 0.4431(2) 0.2081(2) 0.4175(3) 0.0327(10) Uani 1 1 d . . .
C6 C 0.3198(3) 0.2168(2) 0.4867(3) 0.0372(11) Uani 1 1 d . A .
C3 C 0.1228(3) -0.0117(2) 0.9114(3) 0.0323(10) Uani 1 1 d . . .
C1 C 0.4523(2) 0.1362(2) 0.4542(3) 0.0315(10) Uani 1 1 d . . .
C17 C 0.1427(2) -0.1411(2) 0.8984(3) 0.0330(10) Uani 1 1 d . . .
C4 C 0.1019(3) -0.0832(2) 0.9313(3) 0.0327(10) Uani 1 1 d . . .
C21 C 0.2985(3) -0.0423(2) 0.7803(4) 0.0458(12) Uani 1 1 d . . .
C9 C 0.5045(3) 0.2431(2) 0.3670(4) 0.0430(12) Uani 1 1 d . . .
C5 C 0.3318(2) 0.1479(2) 0.5241(3) 0.0379(11) Uani 1 1 d . . .
H5 H 0.2956 0.1280 0.5610 0.046 Uiso 1 1 calc R . .
C19 C 0.2281(3) -0.0543(2) 0.8333(3) 0.0373(11) Uani 1 1 d . . .
C18 C 0.2044(3) -0.1248(2) 0.8510(3) 0.0383(11) Uani 1 1 d . . .
H18 H 0.2327 -0.1631 0.8289 0.046 Uiso 1 1 calc R . .
C7 C 0.3759(3) 0.2449(2) 0.4338(3) 0.0416(11) Uani 1 1 d . . .
H7 H 0.3670 0.2925 0.4073 0.050 Uiso 1 1 calc R . .
N2 N 0.0797(2) 0.00830(18) 1.1506(3) 0.0360(9) Uani 1 1 d . . .
C13 C 0.2478(3) 0.2635(2) 0.4973(4) 0.0507(13) Uani 1 1 d . . .
C10 C 0.4827(3) 0.3213(2) 0.3356(4) 0.0639(15) Uani 1 1 d . . .
H10A H 0.5241 0.3415 0.3037 0.096 Uiso 1 1 calc R . .
H10B H 0.4834 0.3481 0.4027 0.096 Uiso 1 1 calc R . .
H10C H 0.4266 0.3241 0.2802 0.096 Uiso 1 1 calc R . .
C11 C 0.5057(3) 0.2045(3) 0.2603(4) 0.0630(14) Uani 1 1 d . . .
H11A H 0.5460 0.2278 0.2295 0.094 Uiso 1 1 calc R . .
H11B H 0.4495 0.2061 0.2049 0.094 Uiso 1 1 calc R . .
H11C H 0.5224 0.1548 0.2780 0.094 Uiso 1 1 calc R . .
C29 C 0.6413(3) 0.0722(3) 0.6552(4) 0.0505(12) Uani 1 1 d . . .
H30 H 0.6485 0.0914 0.5889 0.061 Uiso 1 1 calc R . .
C28 C 0.1341(3) -0.2318(2) 1.0406(4) 0.0615(14) Uani 1 1 d . . .
H28A H 0.1186 -0.2810 1.0513 0.092 Uiso 1 1 calc R . .
H28B H 0.1001 -0.1991 1.0691 0.092 Uiso 1 1 calc R . .
H28C H 0.1937 -0.2244 1.0816 0.092 Uiso 1 1 calc R . .
C20 C 0.1858(3) 0.0014(2) 0.8633(3) 0.0367(11) Uani 1 1 d . . .
H20 H 0.1998 0.0491 0.8511 0.044 Uiso 1 1 calc R . .
C25 C 0.1183(3) -0.2178(2) 0.9154(4) 0.0448(12) Uani 1 1 d . . .
C34 C 0.0811(3) -0.0393(2) 1.2306(4) 0.0467(12) Uani 1 1 d . . .
H40 H 0.0444 -0.0792 1.2128 0.056 Uiso 1 1 calc R . .
C38 C 0.1323(3) 0.0639(2) 1.1765(4) 0.0428(11) Uani 1 1 d . . .
H36 H 0.1306 0.0981 1.1201 0.051 Uiso 1 1 calc R . .
C35 C 0.1353(3) -0.0314(3) 1.3387(4) 0.0572(14) Uani 1 1 d . . .
H39 H 0.1343 -0.0647 1.3952 0.069 Uiso 1 1 calc R . .
C30 C 0.6967(3) 0.0922(3) 0.7580(4) 0.0613(14) Uani 1 1 d . . .
H31 H 0.7400 0.1256 0.7620 0.074 Uiso 1 1 calc R . .
C15 C 0.2807(3) 0.3342(3) 0.5526(5) 0.0845(18) Uani 1 1 d . A .
H15A H 0.3120 0.3585 0.5092 0.127 Uiso 1 1 calc R . .
H15B H 0.3180 0.3257 0.6289 0.127 Uiso 1 1 calc R . .
H15C H 0.2334 0.3641 0.5553 0.127 Uiso 1 1 calc R . .
C31 C 0.6882(3) 0.0632(3) 0.8528(4) 0.0563(14) Uani 1 1 d . . .
H32 H 0.7261 0.0755 0.9241 0.068 Uiso 1 1 calc R . .
C36 C 0.1904(3) 0.0248(3) 1.3637(4) 0.0617(15) Uani 1 1 d . . .
H38 H 0.2293 0.0299 1.4368 0.074 Uiso 1 1 calc R . .
C22 C 0.3148(4) 0.0364(3) 0.7676(5) 0.0806(18) Uani 1 1 d . . .
H22A H 0.3303 0.0595 0.8411 0.121 Uiso 1 1 calc R . .
H22B H 0.2639 0.0587 0.7178 0.121 Uiso 1 1 calc R . .
H22C H 0.3608 0.0418 0.7355 0.121 Uiso 1 1 calc R . .
C37 C 0.1886(3) 0.0733(3) 1.2815(4) 0.0548(13) Uani 1 1 d . . .
H37 H 0.2257 0.1129 1.2970 0.066 Uiso 1 1 calc R . .
C33 C 0.5711(3) 0.0004(2) 0.7405(4) 0.0518(13) Uani 1 1 d . . .
H34 H 0.5262 -0.0316 0.7355 0.062 Uiso 1 1 calc R . .
C12 C 0.5927(3) 0.2413(3) 0.4510(4) 0.0617(14) Uani 1 1 d . . .
H12A H 0.6322 0.2638 0.4180 0.093 Uiso 1 1 calc R . .
H12B H 0.6095 0.1917 0.4700 0.093 Uiso 1 1 calc R . .
H12C H 0.5932 0.2670 0.5190 0.093 Uiso 1 1 calc R . .
C27 C 0.1700(3) -0.2718(2) 0.8738(4) 0.0654(15) Uani 1 1 d . . .
H27A H 0.1526 -0.3201 0.8859 0.098 Uiso 1 1 calc R . .
H27B H 0.2297 -0.2655 0.9151 0.098 Uiso 1 1 calc R . .
H27C H 0.1608 -0.2643 0.7937 0.098 Uiso 1 1 calc R . .
C32 C 0.6247(4) 0.0163(3) 0.8438(4) 0.0627(15) Uani 1 1 d . . .
H33 H 0.6178 -0.0051 0.9089 0.075 Uiso 1 1 calc R . .
C14 C 0.1881(3) 0.2810(3) 0.3810(5) 0.089(2) Uani 1 1 d . A .
H14A H 0.2197 0.3035 0.3363 0.134 Uiso 1 1 calc R . .
H14B H 0.1444 0.3136 0.3878 0.134 Uiso 1 1 calc R . .
H14C H 0.1621 0.2370 0.3440 0.134 Uiso 1 1 calc R . .
C23 C 0.2766(3) -0.0776(3) 0.6663(4) 0.0758(17) Uani 1 1 d . . .
H23A H 0.2669 -0.1285 0.6740 0.114 Uiso 1 1 calc R . .
H23B H 0.3230 -0.0713 0.6355 0.114 Uiso 1 1 calc R . .
H23C H 0.2256 -0.0558 0.6158 0.114 Uiso 1 1 calc R . .
C26 C 0.0254(3) -0.2299(3) 0.8494(4) 0.0689(16) Uani 1 1 d . . .
H26A H 0.0099 -0.2791 0.8600 0.103 Uiso 1 1 calc R . .
H26B H 0.0164 -0.2212 0.7696 0.103 Uiso 1 1 calc R . .
H26C H -0.0094 -0.1971 0.8765 0.103 Uiso 1 1 calc R . .
C24 C 0.3800(3) -0.0747(3) 0.8581(4) 0.0705(16) Uani 1 1 d . . .
H24A H 0.3718 -0.1257 0.8673 0.106 Uiso 1 1 calc R . .
H24B H 0.3950 -0.0512 0.9313 0.106 Uiso 1 1 calc R . .
H24C H 0.4254 -0.0680 0.8252 0.106 Uiso 1 1 calc R . .

loop_
_atom_site_aniso_label
_atom_site_aniso_U_11
_atom_site_aniso_U_22
_atom_site_aniso_U_33
_atom_site_aniso_U_23
_atom_site_aniso_U_13
_atom_site_aniso_U_12
Co1 0.0311(6) 0.0270(5) 0.0334(6) 0.0002(5) 0.0114(4) 0.0031(4)
Co2 0.0370(6) 0.0280(6) 0.0399(6) -0.0002(5) 0.0169(5) -0.0004(5)
O4 0.0453(18) 0.0279(16) 0.0463(17) 0.0012(14) 0.0217(16) -0.0033(14)
O1 0.0358(17) 0.0345(16) 0.0411(17) -0.0023(14) 0.0156(14) -0.0003(14)
O3 0.0407(18) 0.0273(16) 0.0471(17) -0.0009(14) 0.0207(15) 0.0019(14)
N1 0.037(2) 0.032(2) 0.035(2) 0.0010(18) 0.0146(18) 0.0079(18)
O2 0.0364(18) 0.0383(18) 0.0402(17) 0.0015(15) 0.0153(14) 0.0030(14)
C2 0.033(3) 0.033(3) 0.028(2) -0.002(2) 0.005(2) 0.001(2)
C8 0.030(3) 0.032(3) 0.036(2) -0.001(2) 0.010(2) 0.003(2)
C6 0.035(3) 0.038(3) 0.039(3) -0.006(2) 0.013(2) 0.004(2)
C3 0.036(3) 0.031(3) 0.031(2) 0.000(2) 0.011(2) -0.002(2)
C1 0.028(3) 0.037(3) 0.029(2) -0.004(2) 0.009(2) 0.002(2)
C17 0.036(3) 0.029(3) 0.033(2) -0.002(2) 0.009(2) -0.004(2)
C4 0.035(3) 0.034(3) 0.030(2) 0.000(2) 0.011(2) -0.003(2)
C21 0.055(3) 0.041(3) 0.053(3) 0.004(2) 0.035(3) 0.006(2)
C9 0.041(3) 0.034(3) 0.055(3) 0.001(2) 0.017(2) 0.002(2)
C5 0.033(3) 0.043(3) 0.041(3) -0.006(2) 0.015(2) 0.000(2)
C19 0.044(3) 0.036(3) 0.034(3) 0.002(2) 0.014(2) 0.003(2)
C18 0.047(3) 0.033(3) 0.036(2) -0.005(2) 0.015(2) 0.006(2)
C7 0.044(3) 0.033(3) 0.046(3) 0.005(2) 0.012(2) 0.005(2)
N2 0.037(2) 0.031(2) 0.043(2) 0.0003(19) 0.0177(18) 0.0000(18)
C13 0.042(3) 0.053(3) 0.061(3) -0.003(3) 0.023(3) 0.011(3)
C10 0.060(3) 0.044(3) 0.095(4) 0.013(3) 0.035(3) 0.005(3)
C11 0.080(4) 0.061(3) 0.062(3) 0.003(3) 0.043(3) -0.005(3)
C29 0.043(3) 0.060(3) 0.050(3) 0.007(3) 0.016(3) -0.005(3)
C28 0.085(4) 0.035(3) 0.072(4) 0.007(3) 0.036(3) -0.001(3)
C20 0.049(3) 0.027(3) 0.037(3) 0.002(2) 0.018(2) -0.001(2)
C25 0.048(3) 0.032(3) 0.055(3) -0.006(2) 0.017(2) -0.002(2)
C34 0.054(3) 0.035(3) 0.050(3) 0.000(3) 0.015(3) -0.002(2)
C38 0.045(3) 0.039(3) 0.045(3) 0.002(2) 0.016(3) -0.003(2)
C35 0.077(4) 0.042(3) 0.048(3) 0.008(3) 0.013(3) 0.004(3)
C30 0.042(3) 0.077(4) 0.055(3) -0.008(3) 0.001(3) -0.010(3)
C15 0.075(4) 0.071(4) 0.115(5) -0.026(4) 0.042(4) 0.021(3)
C31 0.057(4) 0.059(3) 0.044(3) -0.006(3) 0.002(3) 0.012(3)
C36 0.069(4) 0.055(3) 0.048(3) -0.004(3) -0.002(3) 0.003(3)
C22 0.098(5) 0.057(4) 0.120(5) 0.009(3) 0.083(4) -0.001(3)
C37 0.054(3) 0.047(3) 0.058(3) -0.006(3) 0.010(3) -0.012(3)
C33 0.073(4) 0.036(3) 0.045(3) -0.007(3) 0.017(3) -0.009(2)
C12 0.042(3) 0.057(3) 0.083(4) 0.004(3) 0.015(3) -0.008(3)
C27 0.074(4) 0.035(3) 0.093(4) -0.011(3) 0.035(3) -0.002(3)
C32 0.098(5) 0.049(3) 0.036(3) 0.001(3) 0.014(3) -0.001(3)
C14 0.061(4) 0.095(5) 0.102(5) -0.015(4) 0.011(4) 0.034(3)
C23 0.089(4) 0.100(4) 0.055(3) -0.018(3) 0.046(3) -0.016(4)
C26 0.056(4) 0.051(3) 0.097(4) -0.016(3) 0.020(3) -0.015(3)
C24 0.058(4) 0.086(4) 0.080(4) 0.005(3) 0.040(3) 0.011(3)

loop_
_atom_type_symbol
_atom_type_description
_atom_type_scat_dispersion_real
_atom_type_scat_dispersion_imag
_atom_type_scat_source
C C 0.0181 0.0091 'International Tables Vol C Tables 4.2.6.8 and 6.1.1.4'
H H 0.0000 0.0000 'International Tables Vol C Tables 4.2.6.8 and 6.1.1.4'
N N 0.0311 0.0180 'International Tables Vol C Tables 4.2.6.8 and 6.1.1.4'
O O 0.0492 0.0322 'International Tables Vol C Tables 4.2.6.8 and 6.1.1.4'
Co Co -2.3653 3.6143 'International Tables Vol C Tables 4.2.6.8 and 6.1.1.4'

loop_
_geom_angle_atom_site_label_1
_geom_angle_atom_site_label_2
_geom_angle_atom_site_label_3
_geom_angle
_geom_angle_site_symmetry_1
_geom_angle_site_symmetry_3
C39 C40 C41 117.0(7) . .
C39 N40 C41 117.0(7) . .
N40 C39 C41 121.6(6) . 3_556
C40 C39 C41 121.6(6) . 3_556
N40 C41 C39 121.3(6) . 3_556
C40 C41 C39 121.3(6) . 3_556
O2 Co1 O2 180.0 . 3_656
O2 Co1 O1 86.29(11) . .
O2 Co1 O1 93.71(11) 3_656 .
O2 Co1 O1 93.71(11) . 3_656
O2 Co1 O1 86.29(11) 3_656 3_656
O1 Co1 O1 180.00(6) . 3_656
O2 Co1 N1 89.69(12) . 3_656
O2 Co1 N1 90.31(12) 3_656 3_656
O1 Co1 N1 90.18(13) . 3_656
O1 Co1 N1 89.82(13) 3_656 3_656
O2 Co1 N1 90.31(12) . .
O2 Co1 N1 89.69(12) 3_656 .
O1 Co1 N1 89.82(13) . .
O1 Co1 N1 90.18(13) 3_656 .
N1 Co1 N1 180.0 3_656 .
O3 Co2 O3 180.00(9) 3_557 .
O3 Co2 O4 87.43(11) 3_557 3_557
O3 Co2 O4 92.57(11) . 3_557
O3 Co2 O4 92.57(11) 3_557 .
O3 Co2 O4 87.43(11) . .
O4 Co2 O4 180.000(1) 3_557 .
O3 Co2 N2 89.95(13) 3_557 3_557
O3 Co2 N2 90.05(13) . 3_557
O4 Co2 N2 91.28(12) 3_557 3_557
O4 Co2 N2 88.72(12) . 3_557
O3 Co2 N2 90.05(13) 3_557 .
O3 Co2 N2 89.95(13) . .
O4 Co2 N2 88.72(12) 3_557 .
O4 Co2 N2 91.28(12) . .
N2 Co2 N2 180.000(1) 3_557 .
C4 O4 Co2 110.2(2) . .
C1 O1 Co1 111.2(2) . .
C3 O3 Co2 109.7(2) . .
C33 N1 C29 117.3(4) . .
C33 N1 Co1 121.0(3) . .
C29 N1 Co1 121.7(3) . .
C2 O2 Co1 110.1(2) . .
O2 C2 C5 122.7(4) . .
O2 C2 C1 117.4(4) . .
C5 C2 C1 119.9(4) . .
C7 C8 C1 115.8(4) . .
C7 C8 C9 122.2(4) . .
C1 C8 C9 122.0(4) . .
C5 C6 C7 117.7(4) . .
C5 C6 C13 123.1(4) . .
C7 C6 C13 119.1(4) . .
O3 C3 C20 122.8(4) . .
O3 C3 C4 117.0(4) . .
C20 C3 C4 120.2(4) . .
O1 C1 C8 124.5(4) . .
O1 C1 C2 115.0(3) . .
C8 C1 C2 120.5(4) . .
C18 C17 C4 116.9(4) . .
C18 C17 C25 122.6(4) . .
C4 C17 C25 120.5(4) . .
O4 C4 C17 124.2(4) . .
O4 C4 C3 115.6(4) . .
C17 C4 C3 120.2(4) . .
C23 C21 C22 108.9(4) . .
C23 C21 C24 109.3(4) . .
C22 C21 C24 107.4(4) . .
C23 C21 C19 110.6(4) . .
C22 C21 C19 112.1(4) . .
C24 C21 C19 108.4(3) . .
C8 C9 C12 109.7(4) . .
C8 C9 C11 111.0(3) . .
C12 C9 C11 108.6(4) . .
C8 C9 C10 112.6(4) . .
C12 C9 C10 107.6(4) . .
C11 C9 C10 107.2(4) . .
C6 C5 C2 121.0(4) . .
C20 C19 C18 118.1(4) . .
C20 C19 C21 122.3(4) . .
C18 C19 C21 119.6(4) . .
C17 C18 C19 124.0(4) . .
C8 C7 C6 125.0(4) . .
C38 N2 C34 118.8(4) . .
C38 N2 Co2 119.8(3) . .
C34 N2 Co2 121.4(3) . .
C16B C13 C15 115.6(7) . .
C16B C13 C14 99.3(7) . .
C15 C13 C14 106.6(4) . .
C16B C13 C6 113.8(5) . .
C15 C13 C6 110.9(4) . .
C14 C13 C6 109.6(4) . .
C15 C13 C16A 93.7(8) . .
C14 C13 C16A 124.2(8) . .
C6 C13 C16A 110.3(6) . .
N1 C29 C30 122.2(4) . .
C19 C20 C3 120.5(4) . .
C27 C25 C17 111.8(4) . .
C27 C25 C26 107.8(4) . .
C17 C25 C26 109.5(4) . .
C27 C25 C28 107.7(4) . .
C17 C25 C28 109.7(3) . .
C26 C25 C28 110.4(4) . .
N2 C34 C35 121.1(4) . .
N2 C38 C37 122.4(4) . .
C36 C35 C34 119.6(5) . .
C31 C30 C29 119.1(5) . .
C30 C31 C32 118.8(5) . .
C37 C36 C35 118.9(4) . .
C36 C37 C38 119.1(4) . .
N1 C33 C32 123.4(5) . .
C31 C32 C33 119.1(5) . .

loop_
_geom_bond_atom_site_label_1
_geom_bond_atom_site_label_2
_geom_bond_distance
_geom_bond_site_symmetry_2
C40 C39 1.350(8) .
C40 C41 1.460(9) .
N40 C39 1.350(8) .
N40 C41 1.460(9) .
C39 C41 1.558(11) 3_556
C41 C39 1.558(11) 3_556
C16A C13 1.588(14) .
C16B C13 1.501(9) .
Co1 O2 1.901(3) .
Co1 O2 1.901(3) 3_656
Co1 O1 1.904(2) .
Co1 O1 1.904(2) 3_656
Co1 N1 1.963(3) 3_656
Co1 N1 1.963(3) .
Co2 O3 1.880(3) 3_557
Co2 O3 1.880(3) .
Co2 O4 1.884(3) 3_557
Co2 O4 1.884(3) .
Co2 N2 1.951(3) 3_557
Co2 N2 1.951(3) .
O4 C4 1.326(5) .
O1 C1 1.331(4) .
O3 C3 1.322(4) .
N1 C33 1.326(5) .
N1 C29 1.328(5) .
O2 C2 1.327(5) .
C2 C5 1.403(5) .
C2 C1 1.429(5) .
C8 C7 1.390(5) .
C8 C1 1.421(5) .
C8 C9 1.518(6) .
C6 C5 1.371(6) .
C6 C7 1.413(6) .
C6 C13 1.531(5) .
C3 C20 1.394(5) .
C3 C4 1.429(5) .
C17 C18 1.379(5) .
C17 C4 1.415(5) .
C17 C25 1.531(5) .
C21 C23 1.516(6) .
C21 C22 1.521(6) .
C21 C24 1.535(6) .
C21 C19 1.542(6) .
C9 C12 1.525(6) .
C9 C11 1.531(6) .
C9 C10 1.534(6) .
C19 C20 1.382(5) .
C19 C18 1.421(6) .
N2 C38 1.340(5) .
N2 C34 1.341(5) .
C13 C15 1.521(7) .
C13 C14 1.526(6) .
C29 C30 1.385(6) .
C28 C25 1.535(6) .
C25 C27 1.528(6) .
C25 C26 1.534(6) .
C34 C35 1.386(6) .
C38 C37 1.371(6) .
C35 C36 1.373(7) .
C30 C31 1.357(6) .
C31 C32 1.359(7) .
C36 C37 1.371(6) .
C33 C32 1.361(6) .
